data_4327657
loop_
_publ_author_name
'Cheng-Yong Su'
'Bei-Sheng Kang'
'Han-Qin Liu'
'Qi-Guang Wang'
'Zhong-Ning Chen'
'Zhong-Ling Lu'
'Ye-Xiang Tong'
'Thomas C. W. Mak'

_publ_section_title
;
 Luminescent Lanthanide Complexes with Encapsulating Polybenzimidazole
 Tripodal Ligands
;
_journal_name_full 'Inorganic Chemistry'
_journal_page_first 1374
_journal_page_last 1375
_journal_paper_doi 10.1021/ic980899+
_journal_volume 38
_journal_year 1999
_chemical_formula_sum 'C70 H85 Cl3 Eu N16 O12.5'
_chemical_formula_weight 1608.85
_chemical_name_systematic
; 
 ? 
;
_space_group_IT_number 14
_symmetry_cell_setting monoclinic
_symmetry_space_group_name_Hall '-P 2yn'
_symmetry_space_group_name_H-M 'P 1 21/n 1'
_atom_sites_solution_hydrogens geom
_atom_sites_solution_primary direct
_atom_sites_solution_secondary difmap
_audit_creation_method SHELXL
_cell_angle_alpha 90.00
_cell_angle_beta 93.200(10)
_cell_angle_gamma 90.00
_cell_formula_units_Z 4
_cell_length_a 13.4120(10)
_cell_length_b 24.019(2)
_cell_length_c 23.685(2)
_cell_measurement_reflns_used 24
_cell_measurement_temperature 293(2)
_cell_measurement_theta_max 12.40
_cell_measurement_theta_min 10.36
_cell_volume 7618.1(11)
_computing_structure_refinement 'SHELXL-93 (Sheldrick, 1993)'
_computing_structure_solution 'SHELXS-86 (Sheldrick, 1990)'
_diffrn_ambient_temperature 293(2)
_diffrn_measurement_device 'Rigaku AFC7R'
_diffrn_measurement_method '\w scans'
_diffrn_radiation_monochromator graphite
_diffrn_radiation_source 'fine-focus sealed tube'
_diffrn_radiation_type MoK\a
_diffrn_radiation_wavelength 0.71073
_diffrn_reflns_av_R_equivalents 0.0446
_diffrn_reflns_av_sigmaI/netI 0.1186
_diffrn_reflns_limit_h_max 16
_diffrn_reflns_limit_h_min 0
_diffrn_reflns_limit_k_max 29
_diffrn_reflns_limit_k_min 0
_diffrn_reflns_limit_l_max 29
_diffrn_reflns_limit_l_min -29
_diffrn_reflns_number 15643
_diffrn_reflns_theta_max 26.00
_diffrn_reflns_theta_min 2.28
_diffrn_standards_interval_count 150
_diffrn_standards_number 3
_exptl_absorpt_coefficient_mu 0.998
_exptl_absorpt_correction_T_max 1.0000
_exptl_absorpt_correction_T_min .95712
_exptl_absorpt_correction_type Psi
_exptl_crystal_colour Yellowish
_exptl_crystal_density_diffrn 1.403
_exptl_crystal_description Block
_exptl_crystal_F_000 3324
_exptl_crystal_size_max .4
_exptl_crystal_size_mid .4
_exptl_crystal_size_min .35
_refine_diff_density_max 0.803
_refine_diff_density_min -0.520
_refine_diff_density_rms 0.104
_refine_ls_extinction_method none
_refine_ls_goodness_of_fit_all 0.978
_refine_ls_goodness_of_fit_obs 1.181
_refine_ls_hydrogen_treatment geom
_refine_ls_matrix_type full
_refine_ls_number_parameters 913
_refine_ls_number_reflns 14978
_refine_ls_number_restraints 93
_refine_ls_restrained_S_all 1.000
_refine_ls_restrained_S_obs 1.189
_refine_ls_R_factor_all 0.1539
_refine_ls_R_factor_obs 0.0600
_refine_ls_shift/esd_max -0.054
_refine_ls_shift/esd_mean 0.002
_refine_ls_structure_factor_coef Fsqd
_refine_ls_weighting_details 'w=1/[\s^2^(Fo^2^)+(0.1106P)^2^+0.0000P] where P=(Fo^2^+2Fc^2^)/3'
_refine_ls_weighting_scheme calc
_refine_ls_wR_factor_all 0.2180
_refine_ls_wR_factor_obs 0.1693
_reflns_number_observed 6794
_reflns_number_total 14983
_reflns_observed_criterion >2sigma(I)
_cod_data_source_file ic9808992B_1.cif
_cod_data_source_block compound1
_cod_depositor_comments
;
The following automatic conversions were performed:

'_refine_ls_weighting_scheme' value 'calc
w=1/[\s^2^(Fo^2^)+(0.1106P)^2^+0.0000P] where P=(Fo^2^+2Fc^2^)/3' was
changed to 'calc'. New tag '_refine_ls_weighting_details' was
created. The value of the new tag was set to
'w=1/[\s^2^(Fo^2^)+(0.1106P)^2^+0.0000P] where P=(Fo^2^+2Fc^2^)/3'.

Automatic conversion script
Id: cif_fix_values 3143 2015-03-26 13:38:13Z robertas 
;
_cod_original_formula_sum 'C70 H85 Cl3 Eu N16 O12.50'
_cod_database_code 4327657

loop_
_symmetry_equiv_pos_as_xyz
'x, y, z'
'-x+1/2, y+1/2, -z+1/2'
'-x, -y, -z'
'x-1/2, -y-1/2, z-1/2'

loop_
_atom_site_aniso_label
_atom_site_aniso_U_11
_atom_site_aniso_U_22
_atom_site_aniso_U_33
_atom_site_aniso_U_23
_atom_site_aniso_U_13
_atom_site_aniso_U_12
Eu1 0.04868(8) 0.04111(8) 0.05151(8) -0.00069(9) 0.00193(7) -0.00438(9)
N1 0.0444(15) 0.0449(15) 0.060(2) -0.0025(13) -0.0005(14) 0.0036(13)
N2 0.060(2) 0.049(2) 0.066(2) -0.0097(15) 0.004(2) 0.0017(14)
N3 0.070(2) 0.058(2) 0.065(2) -0.010(2) 0.000(2) 0.009(2)
N4 0.058(2) 0.0432(15) 0.054(2) 0.0042(13) 0.0012(14) -0.0038(14)
N5 0.058(2) 0.049(2) 0.052(2) -0.0025(14) -0.0002(14) -0.0108(14)
N6 0.063(2) 0.050(2) 0.057(2) 0.0021(14) -0.0051(15) -0.0117(15)
N7 0.069(2) 0.067(2) 0.062(2) 0.016(2) -0.008(2) -0.004(2)
N8 0.053(2) 0.0423(14) 0.060(2) -0.0046(13) 0.0088(14) -0.0047(13)
N9 0.0425(15) 0.051(2) 0.072(2) -0.0072(15) -0.0015(14) -0.0035(13)
N10 0.061(2) 0.060(2) 0.061(2) -0.0075(15) 0.002(2) -0.013(2)
N11 0.063(2) 0.057(2) 0.053(2) -0.0023(14) 0.0137(14) -0.0051(15)
N12 0.052(2) 0.072(2) 0.067(2) -0.012(2) 0.0134(15) -0.009(2)
N13 0.060(2) 0.049(2) 0.059(2) -0.0003(14) 0.0006(15) -0.0019(15)
N14 0.067(2) 0.052(2) 0.051(2) 0.0023(14) 0.0143(14) 0.0075(15)
C1 0.056(2) 0.049(2) 0.069(2) -0.004(2) -0.008(2) -0.001(2)
C3 0.048(2) 0.067(2) 0.059(2) 0.004(2) 0.010(2) 0.002(2)
C4 0.058(2) 0.070(2) 0.078(3) 0.005(2) 0.020(2) -0.001(2)
C5 0.059(2) 0.093(3) 0.078(3) 0.010(3) 0.007(2) -0.005(2)
C6 0.087(3) 0.121(4) 0.071(3) 0.010(3) 0.021(2) 0.004(3)
C7 0.080(3) 0.090(3) 0.068(2) -0.011(2) 0.022(2) 0.011(2)
C8 0.070(2) 0.057(2) 0.062(2) 0.004(2) 0.006(2) 0.005(2)
C9 0.095(3) 0.077(3) 0.082(3) -0.021(2) 0.016(2) 0.011(3)
C12 0.046(2) 0.045(2) 0.073(2) 0.012(2) 0.003(2) -0.003(2)
C13 0.049(2) 0.050(2) 0.054(2) -0.002(2) 0.001(2) -0.004(2)
C14 0.049(2) 0.068(2) 0.061(2) 0.002(2) -0.005(2) -0.004(2)
C15 0.060(2) 0.079(3) 0.077(3) 0.001(2) 0.002(2) -0.008(2)
C16 0.067(3) 0.099(3) 0.079(3) 0.000(3) -0.008(2) 0.012(3)
C17 0.073(3) 0.087(3) 0.077(3) 0.015(2) -0.003(2) 0.016(2)
C18 0.061(2) 0.065(2) 0.069(2) 0.010(2) -0.003(2) 0.004(2)
C19 0.050(2) 0.057(2) 0.060(2) -0.003(2) 0.001(2) 0.003(2)
C20 0.057(2) 0.067(2) 0.110(3) 0.000(2) 0.011(2) -0.007(2)
C21 0.085(3) 0.094(3) 0.096(3) 0.029(3) 0.014(3) -0.020(3)
C22 0.116(4) 0.145(5) 0.099(4) 0.020(4) 0.005(3) -0.002(4)
C23 0.054(2) 0.053(2) 0.066(2) 0.001(2) -0.002(2) 0.003(2)
C2 0.052(2) 0.051(2) 0.051(2) -0.006(2) 0.002(2) 0.004(2)
C24 0.050(2) 0.066(2) 0.054(2) 0.008(2) -0.001(2) 0.001(2)
C25 0.056(2) 0.072(2) 0.048(2) 0.009(2) -0.009(2) -0.022(2)
C26 0.074(3) 0.074(2) 0.071(2) -0.023(2) -0.001(2) -0.004(2)
C27 0.101(3) 0.108(3) 0.067(3) -0.023(3) -0.002(3) -0.002(3)
C28 0.104(4) 0.141(4) 0.051(2) -0.020(3) -0.003(2) -0.016(3)
C29 0.084(3) 0.122(4) 0.061(2) 0.017(3) -0.011(2) -0.015(3)
C30 0.060(2) 0.070(2) 0.063(2) 0.000(2) 0.002(2) -0.011(2)
C31 0.090(3) 0.077(3) 0.074(3) 0.006(2) -0.012(2) 0.010(2)
C32 0.075(3) 0.105(3) 0.111(4) 0.021(3) 0.018(3) 0.004(3)
C33 0.088(3) 0.155(5) 0.184(6) 0.038(5) 0.022(4) 0.040(4)
C34 0.061(2) 0.047(2) 0.067(2) -0.010(2) 0.004(2) -0.003(2)
C35 0.050(2) 0.051(2) 0.062(2) 0.001(2) 0.002(2) -0.012(2)
C36 0.063(2) 0.063(2) 0.056(2) 0.003(2) -0.002(2) -0.015(2)
C37 0.055(2) 0.090(3) 0.074(3) -0.004(2) -0.009(2) -0.017(2)
C38 0.054(2) 0.096(3) 0.087(3) -0.008(2) -0.006(2) 0.001(2)
C39 0.060(2) 0.084(3) 0.077(3) 0.006(2) 0.006(2) 0.009(2)
C40 0.057(2) 0.064(2) 0.081(3) 0.002(2) 0.002(2) -0.002(2)
C41 0.055(2) 0.052(2) 0.067(2) -0.002(2) -0.007(2) -0.004(2)
C42 0.086(3) 0.077(3) 0.096(3) -0.028(2) -0.001(3) -0.027(2)
C43 0.189(7) 0.176(6) 0.160(5) -0.073(5) -0.035(5) -0.015(6)
C45 0.053(2) 0.048(2) 0.066(2) 0.003(2) -0.002(2) 0.007(2)
C46 0.051(2) 0.067(2) 0.057(2) -0.010(2) 0.006(2) -0.015(2)
C47 0.062(2) 0.071(2) 0.057(2) 0.006(2) 0.005(2) -0.011(2)
C48 0.083(3) 0.069(2) 0.074(3) 0.001(2) 0.001(2) -0.014(2)
C49 0.082(3) 0.114(3) 0.077(3) 0.014(3) 0.024(2) -0.032(3)
C50 0.070(3) 0.132(4) 0.082(3) 0.004(3) 0.015(2) -0.030(3)
C51 0.060(2) 0.126(4) 0.074(3) -0.013(3) 0.009(2) -0.007(3)
C52 0.054(2) 0.087(3) 0.064(2) -0.003(2) 0.007(2) -0.012(2)
C53 0.068(3) 0.117(4) 0.130(4) -0.013(3) 0.028(3) 0.024(3)
C54 0.171(6) 0.163(6) 0.243(8) 0.057(6) 0.071(6) 0.006(6)
C56 0.069(2) 0.044(2) 0.057(2) 0.006(2) 0.004(2) -0.005(2)
C57 0.056(2) 0.046(2) 0.067(2) 0.007(2) 0.003(2) 0.004(2)
C58 0.070(2) 0.057(2) 0.051(2) -0.003(2) 0.000(2) 0.009(2)
C59 0.083(3) 0.065(2) 0.060(2) -0.014(2) -0.009(2) -0.001(2)
C60 0.097(3) 0.084(3) 0.067(3) -0.021(2) 0.001(2) 0.003(3)
C61 0.099(3) 0.115(4) 0.063(3) -0.020(2) -0.001(2) 0.024(3)
C62 0.082(3) 0.094(3) 0.071(3) 0.001(2) 0.011(2) 0.011(3)
C63 0.061(2) 0.075(2) 0.051(2) 0.004(2) 0.010(2) 0.013(2)
C64 0.089(3) 0.075(3) 0.069(2) 0.018(2) 0.022(2) 0.009(2)
C65 0.080(3) 0.083(3) 0.113(3) 0.014(3) 0.027(3) -0.001(3)
C66 0.131(4) 0.111(4) 0.090(3) 0.009(3) 0.037(3) -0.026(3)
Cl1 0.0895(8) 0.1150(9) 0.0820(7) 0.0049(7) -0.0025(6) 0.0168(7)
O11 0.127(3) 0.206(4) 0.256(5) -0.012(4) 0.035(4) 0.076(3)
O12 0.133(3) 0.207(4) 0.136(3) -0.002(3) -0.030(3) -0.022(3)
O13 0.262(6) 0.150(4) 0.167(4) 0.056(3) -0.016(4) -0.013(4)
O14 0.215(4) 0.221(5) 0.091(3) -0.010(3) 0.037(3) 0.028(4)
Cl2 0.0883(7) 0.0842(7) 0.1009(8) -0.0111(7) 0.0164(7) -0.0166(6)
O21 0.207(5) 0.090(3) 0.362(7) -0.079(4) 0.014(5) 0.010(3)
Cl3 0.0759(7) 0.0676(6) 0.1318(10) -0.0094(7) -0.0071(7) 0.0061(6)
O31 0.120(3) 0.064(2) 0.300(5) 0.007(3) 0.007(3) 0.021(2)
N15 0.131(4) 0.183(5) 0.197(5) 0.007(5) 0.011(4) -0.056(4)
C67 0.086(4) 0.821(17) 0.214(6) -0.301(7) 0.063(4) -0.145(7)
C68 0.140(5) 0.181(7) 0.376(10) 0.011(7) 0.138(6) -0.004(5)
N16 0.179(5) 0.160(5) 0.133(4) -0.025(4) 0.020(4) -0.020(4)
C69 0.222(7) 0.098(4) 0.084(3) -0.025(3) 0.044(4) -0.003(5)
C70 0.129(5) 0.173(6) 0.143(5) -0.003(5) -0.005(4) 0.018(5)

loop_
_atom_site_label
_atom_site_type_symbol
_atom_site_fract_x
_atom_site_fract_y
_atom_site_fract_z
_atom_site_U_iso_or_equiv
_atom_site_thermal_displace_type
_atom_site_occupancy
_atom_site_calc_flag
_atom_site_refinement_flags
_atom_site_disorder_group
Eu1 Eu 0.647525(12) 0.251386(7) 0.507362(7) 0.04713(4) Uani 1 d . .
N1 N 0.6413(2) 0.36445(11) 0.50461(11) 0.0499(8) Uani 1 d . .
N2 N 0.5346(2) 0.29836(12) 0.57306(12) 0.0586(9) Uani 1 d . .
N3 N 0.4972(2) 0.36663(12) 0.63191(13) 0.0645(10) Uani 1 d . .
N4 N 0.8102(2) 0.30135(10) 0.52857(11) 0.0520(8) Uani 1 d . .
N5 N 0.9164(2) 0.36958(11) 0.51010(11) 0.0533(9) Uani 1 d . .
N6 N 0.5912(2) 0.29632(12) 0.41496(12) 0.0572(9) Uani 1 d . .
N7 N 0.5031(2) 0.36115(13) 0.36581(13) 0.0664(10) Uani 1 d . .
N8 N 0.6483(2) 0.13868(11) 0.51362(11) 0.0514(8) Uani 1 d . .
N9 N 0.4897(2) 0.20286(11) 0.47622(12) 0.0554(9) Uani 1 d . .
N10 N 0.4027(2) 0.13305(12) 0.43681(12) 0.0607(9) Uani 1 d . .
N11 N 0.7690(2) 0.20164(12) 0.44901(12) 0.0575(9) Uani 1 d . .
N12 N 0.8748(2) 0.13168(13) 0.43209(12) 0.0634(10) Uani 1 d . .
N13 N 0.6884(2) 0.20913(12) 0.60151(12) 0.0561(9) Uani 1 d . .
N14 N 0.6485(2) 0.14958(12) 0.66952(11) 0.0564(9) Uani 1 d . .
C1 C 0.6270(3) 0.38571(15) 0.56251(14) 0.0584(11) Uani 1 d . .
H1A H 0.6045(3) 0.42364(15) 0.56059(14) 0.080 Uiso 1 d R .
H1B H 0.6898(3) 0.38462(15) 0.58404(14) 0.080 Uiso 1 d R .
C3 C 0.4625(3) 0.2790(2) 0.60837(15) 0.0577(11) Uani 1 d . .
C4 C 0.4147(3) 0.2283(2) 0.6113(2) 0.0681(12) Uani 1 d . .
H4A H 0.4304(3) 0.1988(2) 0.5859(2) 0.100 Uiso 1 d R .
C5 C 0.3436(3) 0.2208(2) 0.6501(2) 0.0766(14) Uani 1 d . .
H5A H 0.3105(3) 0.1856(2) 0.6526(2) 0.100 Uiso 1 d R .
C6 C 0.3187(4) 0.2644(2) 0.6870(2) 0.092(2) Uani 1 d . .
H6A H 0.2682(4) 0.2584(2) 0.7135(2) 0.100 Uiso 1 d R .
C7 C 0.3651(3) 0.3155(2) 0.6841(2) 0.0785(14) Uani 1 d . .
H7A H 0.3502(3) 0.3451(2) 0.7095(2) 0.100 Uiso 1 d R .
C8 C 0.4372(3) 0.3215(2) 0.6455(2) 0.0627(12) Uani 1 d . .
C9 C 0.4974(2) 0.4233(2) 0.66006(9) 0.0839(15) Uani 1 d D .
H9A H 0.4311(2) 0.4299(2) 0.67187(9) 0.100 Uiso 1 d R .
H9B H 0.5112(2) 0.4509(2) 0.63219(9) 0.100 Uiso 1 d R .
C10 C 0.5836(3) 0.4327(2) 0.70260(12) 0.084(3) Uiso 0.50 d PD 1
C11 C 0.5703(7) 0.3953(2) 0.7543(2) 0.098(3) Uiso 0.50 d PD 1
C10' C 0.5150(2) 0.4247(3) 0.72316(12) 0.124(4) Uiso 0.50 d PD 2
C11' C 0.6225(3) 0.4032(3) 0.7333(5) 0.130(4) Uiso 0.50 d PD 2
C12 C 0.7352(2) 0.38638(13) 0.4847(2) 0.0545(11) Uani 1 d . .
H12A H 0.7441(2) 0.42454(13) 0.4959(2) 0.080 Uiso 1 d R .
H12B H 0.7326(2) 0.38472(13) 0.4441(2) 0.080 Uiso 1 d R .
C13 C 0.8216(3) 0.35243(14) 0.50832(14) 0.0510(10) Uani 1 d . .
C14 C 0.9726(3) 0.3270(2) 0.53400(15) 0.0596(11) Uani 1 d . .
C15 C 1.0751(3) 0.3222(2) 0.5471(2) 0.0719(13) Uani 1 d . .
H15A H 1.1207(3) 0.3511(2) 0.5376(2) 0.080 Uiso 1 d R .
C16 C 1.1059(3) 0.2727(2) 0.5743(2) 0.082(2) Uani 1 d . .
H16A H 1.1753(3) 0.2679(2) 0.5853(2) 0.100 Uiso 1 d R .
C17 C 1.0400(3) 0.2309(2) 0.5846(2) 0.0793(15) Uani 1 d . .
H17A H 1.0655(3) 0.1971(2) 0.6015(2) 0.100 Uiso 1 d R .
C18 C 0.9406(3) 0.2354(2) 0.5719(2) 0.0652(13) Uani 1 d . .
H18A H 0.8956(3) 0.2060(2) 0.5809(2) 0.080 Uiso 1 d R .
C19 C 0.9055(3) 0.2840(2) 0.54551(15) 0.0557(11) Uani 1 d . .
C20 C 0.9547(3) 0.4235(2) 0.4917(2) 0.0780(14) Uani 1 d . .
H20A H 1.0191(3) 0.4297(2) 0.5105(2) 0.080 Uiso 1 d R .
H20B H 0.9107(3) 0.4525(2) 0.5027(2) 0.080 Uiso 1 d R .
C21 C 0.9686(3) 0.4263(2) 0.4286(2) 0.091(2) Uani 1 d . .
H21A H 0.9872(3) 0.4632(2) 0.4176(2) 0.100 Uiso 1 d R .
H21B H 0.9046(3) 0.4182(2) 0.4103(2) 0.100 Uiso 1 d R .
C22 C 1.0390(4) 0.3843(2) 0.4074(2) 0.120(2) Uani 1 d . .
H22A H 1.0417(4) 0.3869(2) 0.3670(2) 0.150 Uiso 1 d R .
H22B H 1.1035(4) 0.3927(2) 0.4249(2) 0.150 Uiso 1 d R .
H22C H 1.0200(4) 0.3473(2) 0.4175(2) 0.150 Uiso 1 d R .
C23 C 0.5573(3) 0.38314(15) 0.46643(14) 0.0575(11) Uani 1 d . .
H23A H 0.5662(3) 0.42127(15) 0.45563(14) 0.080 Uiso 1 d R .
H23B H 0.4961(3) 0.38015(15) 0.48534(14) 0.080 Uiso 1 d R .
C2 C 0.5530(3) 0.35020(14) 0.58971(14) 0.0514(10) Uani 1 d . .
C24 C 0.5517(3) 0.3470(2) 0.41602(14) 0.0569(11) Uani 1 d . .
C25 C 0.5685(3) 0.2762(2) 0.36002(15) 0.0594(11) Uani 1 d . .
C26 C 0.5936(3) 0.2273(2) 0.3340(2) 0.0732(13) Uani 1 d . .
H26A H 0.6289(3) 0.1987(2) 0.3553(2) 0.080 Uiso 1 d R .
C27 C 0.5637(4) 0.2207(2) 0.2773(2) 0.092(2) Uani 1 d . .
H27A H 0.5841(4) 0.1883(2) 0.2571(2) 0.100 Uiso 1 d R .
C28 C 0.5101(4) 0.2614(2) 0.2484(2) 0.099(2) Uani 1 d . .
H28A H 0.4880(4) 0.2552(2) 0.2097(2) 0.120 Uiso 1 d R .
C29 C 0.4842(3) 0.3096(2) 0.2722(2) 0.089(2) Uani 1 d . .
H29A H 0.4458(3) 0.3374(2) 0.2516(2) 0.120 Uiso 1 d R .
C30 C 0.5151(3) 0.3168(2) 0.3293(2) 0.0644(12) Uani 1 d . .
C31 C 0.4469(3) 0.4117(2) 0.3529(2) 0.0810(15) Uani 1 d . .
H31A H 0.4526(3) 0.4217(2) 0.3140(2) 0.100 Uiso 1 d R .
H31B H 0.4742(3) 0.4414(2) 0.3761(2) 0.100 Uiso 1 d R .
C32 C 0.3349(3) 0.4050(2) 0.3642(2) 0.096(2) Uani 1 d . .
H32A H 0.3294(3) 0.3950(2) 0.4032(2) 0.100 Uiso 1 d R .
H32B H 0.3078(3) 0.3752(2) 0.3411(2) 0.100 Uiso 1 d R .
C33 C 0.2752(4) 0.4570(2) 0.3494(3) 0.142(3) Uani 1 d . .
H33A H 0.2061(4) 0.4517(2) 0.3567(3) 0.150 Uiso 1 d R .
H33B H 0.3025(4) 0.4865(2) 0.3728(3) 0.150 Uiso 1 d R .
H33C H 0.2808(4) 0.4665(2) 0.3103(3) 0.150 Uiso 1 d R .
C34 C 0.5831(3) 0.11448(14) 0.46725(15) 0.0582(11) Uani 1 d . .
H34A H 0.5646(3) 0.07722(14) 0.47696(15) 0.080 Uiso 1 d R .
H34B H 0.6181(3) 0.11314(14) 0.43300(15) 0.080 Uiso 1 d R .
C35 C 0.4913(3) 0.14951(14) 0.45985(15) 0.0542(11) Uani 1 d . .
C36 C 0.3380(3) 0.1790(2) 0.43588(15) 0.0609(12) Uani 1 d . .
C37 C 0.2377(3) 0.1854(2) 0.4176(2) 0.0734(14) Uani 1 d . .
H37A H 0.2010(3) 0.1549(2) 0.4005(2) 0.080 Uiso 1 d R .
C38 C 0.1975(3) 0.2364(2) 0.4257(2) 0.0794(15) Uani 1 d . .
H38A H 0.1289(3) 0.2426(2) 0.4134(2) 0.100 Uiso 1 d R .
C39 C 0.2518(3) 0.2789(2) 0.4496(2) 0.0736(14) Uani 1 d . .
H39A H 0.2206(3) 0.3144(2) 0.4542(2) 0.080 Uiso 1 d R .
C40 C 0.3496(3) 0.2733(2) 0.4683(2) 0.0677(13) Uani 1 d . .
H40A H 0.3884(3) 0.3037(2) 0.4841(2) 0.080 Uiso 1 d R .
C41 C 0.3943(3) 0.2217(2) 0.4617(2) 0.0585(11) Uani 1 d . .
C42 C 0.3755(3) 0.0776(2) 0.41168(10) 0.086(2) Uani 1 d D .
H42A H 0.3186(3) 0.0637(2) 0.43001(10) 0.100 Uiso 1 d R .
H42B H 0.4304(3) 0.0528(2) 0.42047(10) 0.100 Uiso 1 d R .
C43 C 0.3561(2) 0.0787(2) 0.34687(10) 0.177(3) Uani 1 d DU .
C44 C 0.4651(2) 0.0754(8) 0.3305(4) 0.220(8) Uiso 0.50 d PD 1
C44' C 0.4437(3) 0.1042(3) 0.3171(3) 0.147(5) Uiso 0.50 d PD 2
C45 C 0.7528(2) 0.11819(14) 0.50812(15) 0.0559(11) Uani 1 d . .
H45A H 0.7521(2) 0.07912(14) 0.49956(15) 0.080 Uiso 1 d R .
H45B H 0.7910(2) 0.12372(14) 0.54313(15) 0.080 Uiso 1 d R .
C46 C 0.7988(3) 0.1497(2) 0.46238(15) 0.0583(11) Uani 1 d . .
C47 C 0.8320(3) 0.2184(2) 0.4076(2) 0.0634(12) Uani 1 d . .
C48 C 0.8349(3) 0.2678(2) 0.3776(2) 0.0754(14) Uani 1 d . .
H48A H 0.7904(3) 0.2981(2) 0.3843(2) 0.100 Uiso 1 d R .
C49 C 0.9053(3) 0.2705(2) 0.3354(2) 0.090(2) Uani 1 d . .
H49A H 0.9094(3) 0.3041(2) 0.3136(2) 0.120 Uiso 1 d R .
C50 C 0.9667(3) 0.2280(2) 0.3239(2) 0.094(2) Uani 1 d . .
H50A H 1.0131(3) 0.2325(2) 0.2948(2) 0.120 Uiso 1 d R .
C51 C 0.9658(3) 0.1794(2) 0.3543(2) 0.087(2) Uani 1 d . .
H51A H 1.0102(3) 0.1492(2) 0.3470(2) 0.120 Uiso 1 d R .
C52 C 0.8968(3) 0.1750(2) 0.3964(2) 0.0682(13) Uani 1 d . .
C53 C 0.9236(2) 0.0766(2) 0.4364(2) 0.104(2) Uani 1 d D .
H53A H 0.9201(2) 0.0604(2) 0.3992(2) 0.120 Uiso 1 d R .
H53B H 0.8860(2) 0.0532(2) 0.4602(2) 0.120 Uiso 1 d R .
C54 C 1.0337(2) 0.0763(2) 0.45875(10) 0.190(4) Uani 1 d DU .
C55 C 1.0278(9) 0.0919(4) 0.52117(13) 0.133(4) Uiso 0.50 d PD 1
C55' C 1.0718(7) 0.1127(2) 0.5084(2) 0.183(6) Uiso 0.50 d PD 2
C56 C 0.6112(3) 0.12091(14) 0.56912(13) 0.0566(11) Uani 1 d . .
H56A H 0.6334(3) 0.08365(14) 0.57737(13) 0.080 Uiso 1 d R .
H56B H 0.5395(3) 0.12133(14) 0.56760(13) 0.080 Uiso 1 d R .
C57 C 0.6503(3) 0.15905(14) 0.6138(2) 0.0564(11) Uani 1 d . .
C58 C 0.7139(3) 0.2332(2) 0.6560(2) 0.0598(12) Uani 1 d . .
C59 C 0.7591(3) 0.2831(2) 0.6688(2) 0.0700(13) Uani 1 d . .
H59A H 0.7760(3) 0.3086(2) 0.6396(2) 0.080 Uiso 1 d R .
C60 C 0.7737(3) 0.2956(2) 0.7258(2) 0.083(2) Uani 1 d . .
H60A H 0.8068(3) 0.3297(2) 0.7368(2) 0.100 Uiso 1 d R .
C61 C 0.7487(4) 0.2596(2) 0.7677(2) 0.093(2) Uani 1 d . .
H61A H 0.7594(4) 0.2705(2) 0.8066(2) 0.100 Uiso 1 d R .
C62 C 0.7047(3) 0.2093(2) 0.7541(2) 0.082(2) Uani 1 d . .
H62A H 0.6867(3) 0.1840(2) 0.7832(2) 0.100 Uiso 1 d R .
C63 C 0.6869(3) 0.1968(2) 0.69740(15) 0.0622(12) Uani 1 d . .
C64 C 0.6097(3) 0.1002(2) 0.6969(2) 0.0768(14) Uani 1 d . .
H64A H 0.6577(3) 0.0882(2) 0.7260(2) 0.100 Uiso 1 d R .
H64B H 0.6008(3) 0.0706(2) 0.6698(2) 0.100 Uiso 1 d R .
C65 C 0.5139(3) 0.1088(2) 0.7242(2) 0.091(2) Uani 1 d . .
H65A H 0.4647(3) 0.1196(2) 0.6953(2) 0.100 Uiso 1 d R .
H65B H 0.5218(3) 0.1386(2) 0.7511(2) 0.100 Uiso 1 d R .
C66 C 0.4749(4) 0.0574(2) 0.7528(2) 0.110(2) Uani 1 d . .
H66A H 0.4125(4) 0.0639(2) 0.7695(2) 0.150 Uiso 1 d R .
H66B H 0.4671(4) 0.0279(2) 0.7255(2) 0.150 Uiso 1 d R .
H66C H 0.5245(4) 0.0470(2) 0.7816(2) 0.150 Uiso 1 d R .
Cl1 Cl 0.88287(9) 0.05646(6) 0.65817(5) 0.0958(4) Uani 1 d . .
O11 O 0.9667(3) 0.0241(2) 0.6515(2) 0.196(2) Uani 1 d . .
O12 O 0.8001(3) 0.0372(2) 0.6264(2) 0.160(2) Uani 1 d . .
O13 O 0.8960(5) 0.1104(2) 0.6384(2) 0.194(2) Uani 1 d U .
O14 O 0.8573(4) 0.0592(2) 0.7146(2) 0.174(2) Uani 1 d U .
Cl2 Cl 0.35195(9) 0.04102(5) 0.57841(5) 0.0907(4) Uani 1 d D .
O21 O 0.3444(4) 0.09788(12) 0.5769(2) 0.220(3) Uani 1 d DU .
O22 O 0.2685(4) 0.0110(3) 0.5575(3) 0.172(4) Uiso 0.50 d PD 1
O23 O 0.3832(7) 0.0226(4) 0.6337(2) 0.288(7) Uiso 0.50 d PD 1
O24 O 0.4341(3) 0.0272(3) 0.5441(2) 0.126(3) Uiso 0.50 d PD 1
O22' O 0.2954(5) 0.0160(3) 0.6202(2) 0.249(6) Uiso 0.50 d PD 2
O23' O 0.4520(3) 0.0227(3) 0.5888(3) 0.127(3) Uiso 0.50 d PD 2
O24' O 0.3063(5) 0.0200(3) 0.5267(2) 0.148(3) Uiso 0.50 d PD 2
Cl3 Cl 0.29936(8) 0.45074(5) 0.53602(5) 0.0923(4) Uani 1 d D .
O31 O 0.3221(3) 0.39373(10) 0.5309(2) 0.162(2) Uani 1 d D .
O32 O 0.2357(4) 0.4688(3) 0.4889(2) 0.136(3) Uiso 0.50 d PD 1
O33 O 0.3886(3) 0.4813(2) 0.5420(3) 0.114(2) Uiso 0.50 d PD 1
O34 O 0.2474(4) 0.4562(3) 0.5866(2) 0.171(4) Uiso 0.50 d PD 1
O32' O 0.3643(4) 0.4770(3) 0.4959(2) 0.138(3) Uiso 0.50 d PD 2
O33' O 0.3235(7) 0.4785(3) 0.5867(2) 0.204(5) Uiso 0.50 d PD 2
O34' O 0.2005(3) 0.4632(3) 0.5170(3) 0.114(2) Uiso 0.50 d PD 2
N15 N 0.7333(4) 0.3958(3) 0.3300(2) 0.170(3) Uani 1 d D .
C67 C 0.7060(4) 0.3970(5) 0.28221(15) 0.371(6) Uani 1 d D .
C68 C 0.6764(5) 0.3897(4) 0.2226(2) 0.228(4) Uani 1 d D .
N16 N 0.8775(3) 0.4158(2) 0.6379(2) 0.157(2) Uani 1 d D .
C69 C 0.9611(3) 0.4170(2) 0.6503(2) 0.133(3) Uani 1 d DU .
C70 C 1.0685(3) 0.4191(3) 0.6667(3) 0.149(3) Uani 1 d D .
O1W O 0.7633(7) 0.5859(4) 0.1941(4) 0.171(4) Uiso 0.50 d P .
H1WA H 0.7892(7) 0.5919(4) 0.1627(4) 0.200 Uiso 0.50 d PR .
H1WB H 0.7518(7) 0.6199(4) 0.2008(4) 0.200 Uiso 0.50 d PR .

loop_
_atom_type_symbol
_atom_type_description
_atom_type_scat_dispersion_real
_atom_type_scat_dispersion_imag
_atom_type_scat_source
C C 0.0033 0.0016 'International Tables Vol C Tables 4.2.6.8 and 6.1.1.4'
H H 0.0000 0.0000 'International Tables Vol C Tables 4.2.6.8 and 6.1.1.4'
N N 0.0061 0.0033 'International Tables Vol C Tables 4.2.6.8 and 6.1.1.4'
O O 0.0106 0.0060 'International Tables Vol C Tables 4.2.6.8 and 6.1.1.4'
Cl Cl 0.1484 0.1585 'International Tables Vol C Tables 4.2.6.8 and 6.1.1.4'
Eu Eu -0.1578 3.6682 'International Tables Vol C Tables 4.2.6.8 and 6.1.1.4'

loop_
_geom_angle_atom_site_label_1
_geom_angle_atom_site_label_2
_geom_angle_atom_site_label_3
_geom_angle
N13 Eu1 N9 102.47(9)
N13 Eu1 N11 100.56(9)
N9 Eu1 N11 100.47(9)
N13 Eu1 N2 74.72(9)
N9 Eu1 N2 82.03(9)
N11 Eu1 N2 175.10(9)
N13 Eu1 N4 82.55(9)
N9 Eu1 N4 174.30(9)
N11 Eu1 N4 75.74(9)
N2 Eu1 N4 102.07(9)
N13 Eu1 N6 174.94(9)
N9 Eu1 N6 74.59(9)
N11 Eu1 N6 84.12(9)
N2 Eu1 N6 100.64(9)
N4 Eu1 N6 100.60(9)
N13 Eu1 N8 62.79(8)
N9 Eu1 N8 63.24(8)
N11 Eu1 N8 63.39(9)
N2 Eu1 N8 114.66(9)
N4 Eu1 N8 117.69(8)
N6 Eu1 N8 118.40(8)
N13 Eu1 N1 115.78(8)
N9 Eu1 N1 115.85(8)
N11 Eu1 N1 118.99(9)
N2 Eu1 N1 62.95(8)
N4 Eu1 N1 63.46(8)
N6 Eu1 N1 62.84(8)
N8 Eu1 N1 177.61(8)
C12 N1 C23 109.5(3)
C12 N1 C1 109.3(3)
C23 N1 C1 109.1(3)
C12 N1 Eu1 109.9(2)
C23 N1 Eu1 109.9(2)
C1 N1 Eu1 109.1(2)
C2 N2 C3 105.0(3)
C2 N2 Eu1 120.0(2)
C3 N2 Eu1 133.5(2)
C2 N3 C8 107.2(3)
C2 N3 C9 127.2(3)
C8 N3 C9 125.7(3)
C13 N4 C19 105.1(3)
C13 N4 Eu1 119.0(2)
C19 N4 Eu1 133.7(2)
C13 N5 C14 106.4(3)
C13 N5 C20 127.7(3)
C14 N5 C20 125.9(3)
C24 N6 C25 105.5(3)
C24 N6 Eu1 118.5(2)
C25 N6 Eu1 134.1(2)
C24 N7 C30 106.6(3)
C24 N7 C31 127.4(3)
C30 N7 C31 126.0(3)
C34 N8 C56 109.1(3)
C34 N8 C45 108.8(3)
C56 N8 C45 110.0(3)
C34 N8 Eu1 110.5(2)
C56 N8 Eu1 109.4(2)
C45 N8 Eu1 108.9(2)
C35 N9 C41 105.7(3)
C35 N9 Eu1 120.4(2)
C41 N9 Eu1 132.9(2)
C35 N10 C36 107.9(3)
C35 N10 C42 128.0(3)
C36 N10 C42 123.9(3)
C46 N11 C47 104.5(3)
C46 N11 Eu1 120.6(2)
C47 N11 Eu1 133.9(2)
C46 N12 C52 106.1(3)
C46 N12 C53 126.5(3)
C52 N12 C53 127.4(3)
C57 N13 C58 103.8(3)
C57 N13 Eu1 119.5(2)
C58 N13 Eu1 132.2(2)
C57 N14 C63 107.5(3)
C57 N14 C64 126.9(3)
C63 N14 C64 125.5(3)
C2 C1 N1 109.1(3)
C4 C3 N2 131.6(3)
C4 C3 C8 118.8(3)
N2 C3 C8 109.6(3)
C5 C4 C3 119.4(4)
C4 C5 C6 120.9(4)
C7 C6 C5 120.3(4)
C8 C7 C6 117.4(4)
C7 C8 N3 131.9(4)
C7 C8 C3 123.1(4)
N3 C8 C3 105.0(3)
C10' C9 N3 117.1(4)
C10 C9 N3 114.3(3)
C9 C10 C11 109.1(4)
C9 C10' C11' 103.9(5)
N1 C12 C13 110.1(3)
N4 C13 N5 113.7(3)
N4 C13 C12 122.3(3)
N5 C13 C12 124.0(3)
N5 C14 C15 131.5(4)
N5 C14 C19 106.6(3)
C15 C14 C19 121.9(3)
C14 C15 C16 115.6(4)
C17 C16 C15 121.8(4)
C18 C17 C16 122.7(4)
C17 C18 C19 118.0(4)
N4 C19 C18 131.8(3)
N4 C19 C14 108.3(3)
C18 C19 C14 119.9(3)
N5 C20 C21 113.4(3)
C22 C21 C20 114.6(4)
C24 C23 N1 108.7(3)
N2 C2 N3 113.3(3)
N2 C2 C1 121.9(3)
N3 C2 C1 124.7(3)
N6 C24 N7 112.5(3)
N6 C24 C23 123.6(3)
N7 C24 C23 123.9(3)
C26 C25 C30 119.7(3)
C26 C25 N6 131.5(3)
C30 C25 N6 108.7(3)
C25 C26 C27 117.8(4)
C28 C27 C26 120.9(5)
C29 C28 C27 123.2(4)
C28 C29 C30 116.2(4)
N7 C30 C25 106.7(3)
N7 C30 C29 131.1(4)
C25 C30 C29 122.2(4)
N7 C31 C32 111.9(3)
C33 C32 C31 112.3(4)
N8 C34 C35 108.3(3)
N10 C35 N9 111.8(3)
N10 C35 C34 126.1(3)
N9 C35 C34 122.1(3)
C41 C36 C37 122.9(4)
C41 C36 N10 104.6(3)
C37 C36 N10 132.4(3)
C38 C37 C36 116.0(4)
C37 C38 C39 121.9(4)
C38 C39 C40 123.0(4)
C39 C40 C41 117.5(4)
N9 C41 C40 131.5(3)
N9 C41 C36 109.9(3)
C40 C41 C36 118.7(3)
N10 C42 C43 113.9(3)
C44' C43 C42 111.9(3)
C44 C43 C42 98.0(4)
C46 C45 N8 109.0(3)
N11 C46 N12 113.4(3)
N11 C46 C45 121.0(3)
N12 C46 C45 125.6(3)
C48 C47 N11 130.2(4)
C48 C47 C52 120.6(4)
N11 C47 C52 109.2(3)
C47 C48 C49 116.2(4)
C50 C49 C48 123.1(5)
C49 C50 C51 121.0(4)
C50 C51 C52 117.6(4)
N12 C52 C47 106.9(3)
N12 C52 C51 131.5(4)
C47 C52 C51 121.5(4)
N12 C53 C54 116.1(3)
C55' C54 C53 122.3(4)
C55 C54 C53 103.4(5)
C57 C56 N8 109.3(3)
N14 C57 N13 113.1(3)
N14 C57 C56 125.2(3)
N13 C57 C56 121.7(3)
C59 C58 C63 121.8(3)
C59 C58 N13 129.1(3)
C63 C58 N13 109.0(3)
C58 C59 C60 116.2(4)
C61 C60 C59 122.7(4)
C60 C61 C62 120.3(4)
C61 C62 C63 117.8(4)
C58 C63 C62 121.1(4)
C58 C63 N14 106.4(3)
C62 C63 N14 132.4(4)
N14 C64 C65 114.8(3)
C64 C65 C66 114.2(4)
O11 Cl1 O12 112.4(3)
O11 Cl1 O13 111.4(3)
O12 Cl1 O13 103.9(3)
O11 Cl1 O14 112.4(3)
O12 Cl1 O14 107.6(3)
O13 Cl1 O14 108.6(3)
O21 Cl2 O22 116.7(3)
O21 Cl2 O22' 113.6(4)
O21 Cl2 O23' 112.4(3)
O22' Cl2 O23' 106.5(4)
O21 Cl2 O23 110.6(4)
O22 Cl2 O23 110.7(5)
O21 Cl2 O24' 107.6(3)
O22' Cl2 O24' 103.2(4)
O23' Cl2 O24' 113.2(4)
O21 Cl2 O24 105.8(3)
O22 Cl2 O24 107.7(4)
O23 Cl2 O24 104.6(4)
O33' Cl3 O34' 110.0(4)
O33' Cl3 O31 119.8(4)
O33 Cl3 O31 109.2(3)
O34' Cl3 O31 112.6(3)
O33 Cl3 O34 108.7(4)
O31 Cl3 O34 106.3(4)
O33 Cl3 O32 112.8(4)
O31 Cl3 O32 110.4(3)
O34 Cl3 O32 109.2(3)
O33' Cl3 O32' 103.5(4)
O34' Cl3 O32' 106.4(3)
O31 Cl3 O32' 102.9(3)
N15 C67 C68 171.3(12)
N16 C69 C70 179.4(5)

loop_
_geom_bond_atom_site_label_1
_geom_bond_atom_site_label_2
_geom_bond_distance
Eu1 N13 2.483(3)
Eu1 N9 2.492(3)
Eu1 N11 2.498(3)
Eu1 N2 2.500(3)
Eu1 N4 2.516(3)
Eu1 N6 2.518(3)
Eu1 N8 2.711(3)
Eu1 N1 2.718(3)
N1 C12 1.467(4)
N1 C23 1.475(4)
N1 C1 1.486(4)
N2 C2 1.325(4)
N2 C3 1.393(5)
N3 C2 1.341(4)
N3 C8 1.398(5)
N3 C9 1.516(5)
N4 C13 1.329(4)
N4 C19 1.383(4)
N5 C13 1.335(4)
N5 C14 1.374(4)
N5 C20 1.467(5)
N6 C24 1.328(5)
N6 C25 1.406(4)
N7 C24 1.367(4)
N7 C30 1.387(5)
N7 C31 1.452(5)
N8 C34 1.484(4)
N8 C56 1.494(4)
N8 C45 1.497(4)
N9 C35 1.339(4)
N9 C41 1.383(4)
N10 C35 1.340(4)
N10 C36 1.402(5)
N10 C42 1.495(5)
N11 C46 1.343(5)
N11 C47 1.391(5)
N12 C46 1.350(5)
N12 C52 1.384(5)
N12 C53 1.476(5)
N13 C57 1.345(4)
N13 C58 1.437(4)
N14 C57 1.341(4)
N14 C63 1.396(5)
N14 C64 1.462(5)
C1 C2 1.483(5)
C3 C4 1.380(6)
C3 C8 1.399(5)
C4 C5 1.374(6)
C5 C6 1.414(6)
C6 C7 1.381(6)
C7 C8 1.376(5)
C9 C10' 1.500(3)
C9 C10 1.507(3)
C10 C11 1.537(4)
C10' C11' 1.538(4)
C12 C13 1.499(5)
C14 C15 1.398(5)
C14 C19 1.406(5)
C15 C16 1.402(6)
C16 C17 1.369(7)
C17 C18 1.354(6)
C18 C19 1.394(5)
C20 C21 1.518(6)
C21 C22 1.489(7)
C23 C24 1.475(5)
C25 C26 1.378(6)
C25 C30 1.392(5)
C26 C27 1.389(6)
C27 C28 1.374(7)
C28 C29 1.341(7)
C29 C30 1.404(5)
C31 C32 1.549(6)
C32 C33 1.515(7)
C34 C35 1.493(5)
C36 C41 1.393(5)
C36 C37 1.399(5)
C37 C38 1.358(6)
C38 C39 1.359(6)
C39 C40 1.368(5)
C40 C41 1.390(6)
C42 C43 1.543(3)
C43 C44' 1.532(4)
C43 C44 1.536(4)
C45 C46 1.484(5)
C47 C48 1.383(6)
C47 C52 1.391(6)
C48 C49 1.415(6)
C49 C50 1.349(7)
C50 C51 1.371(7)
C51 C52 1.402(6)
C53 C54 1.540(3)
C54 C55' 1.531(4)
C54 C55 1.531(4)
C56 C57 1.474(5)
C58 C59 1.371(5)
C58 C63 1.377(5)
C59 C60 1.387(5)
C60 C61 1.372(6)
C61 C62 1.375(7)
C62 C63 1.383(5)
C64 C65 1.484(6)
C65 C66 1.514(6)
Cl1 O11 1.383(5)
Cl1 O12 1.385(4)
Cl1 O13 1.391(5)
Cl1 O14 1.401(4)
Cl2 O21 1.370(3)
Cl2 O22 1.399(5)
Cl2 O22' 1.414(6)
Cl2 O23' 1.420(4)
Cl2 O23 1.422(5)
Cl2 O24' 1.432(5)
Cl2 O24 1.443(5)
Cl3 O33' 1.395(5)
Cl3 O33 1.405(4)
Cl3 O34' 1.409(4)
Cl3 O31 1.410(3)
Cl3 O34 1.425(5)
Cl3 O32 1.433(5)
Cl3 O32' 1.468(5)
N15 C67 1.169(5)
C67 C68 1.455(5)
N16 C69 1.143(5)
C69 C70 1.472(5)
